data_1535056
loop_
_publ_author_name
'Massa, W.'
'Yakubovich, O.V.'
'Dimitrova, O.V.'

_publ_section_title
;
 Crystal structure of a new sodium vanadyl(IV) fluoride phosphate Na3 (V2
 O2 F (P O4)2)
;
_journal_name_full 'Solid State Sciences'
_journal_page_first 495
_journal_page_last 501
_journal_volume 4
_journal_year 2002
_chemical_formula_sum 'F Na3 O10 P2 V2'
_chemical_name_systematic 'Na3 (V2 O2 F (P O4)2)'
_space_group_IT_number 139
_symmetry_space_group_name_Hall '-I 4 2'
_symmetry_space_group_name_H-M 'I 4/m m m'
_cell_angle_alpha 90
_cell_angle_beta 90
_cell_angle_gamma 90
_cell_formula_units_Z 2
_cell_length_a 6.3811
_cell_length_b 6.3811
_cell_length_c 10.5862
_cell_volume 431.054
_citation_journal_id_ASTM SSSCFJ
_cod_data_source_file Massa_SSSCFJ_2002_274.cif
_cod_data_source_block F1Na3O10P2V2
_cod_original_cell_volume 431.0535
_cod_original_formula_sum 'F1 Na3 O10 P2 V2'
_cod_database_code 1535056

loop_
_symmetry_equiv_pos_as_xyz
x,y,z
-y,x,z
-x,-y,z
y,-x,z
x,-y,-z
y,x,-z
-x,y,-z
-y,-x,-z
-x,-y,-z
y,-x,-z
x,y,-z
-y,x,-z
-x,y,z
-y,-x,z
x,-y,z
y,x,z
x+1/2,y+1/2,z+1/2
-y+1/2,x+1/2,z+1/2
-x+1/2,-y+1/2,z+1/2
y+1/2,-x+1/2,z+1/2
x+1/2,-y+1/2,-z+1/2
y+1/2,x+1/2,-z+1/2
-x+1/2,y+1/2,-z+1/2
-y+1/2,-x+1/2,-z+1/2
-x+1/2,-y+1/2,-z+1/2
y+1/2,-x+1/2,-z+1/2
x+1/2,y+1/2,-z+1/2
-y+1/2,x+1/2,-z+1/2
-x+1/2,y+1/2,z+1/2
-y+1/2,-x+1/2,z+1/2
x+1/2,-y+1/2,z+1/2
y+1/2,x+1/2,z+1/2

loop_
_atom_site_label
_atom_site_type_symbol
_atom_site_fract_x
_atom_site_fract_y
_atom_site_fract_z
_atom_site_occupancy
_atom_site_U_iso_or_equiv
O2 O-2 0 0 0.3527 1 0.0
Na2 Na+1 -0.3186 -0.237 0 0.19 0.0
O1 O-2 0.30829 0 0.16309 1 0.0
P1 P+5 0.5 0 0.25 1 0.0
V1 V+4 0 0 0.19913 1 0.0
Na1 Na+1 -0.2548 -0.2548 0 0.38 0.0
F1 F-1 0 0 0 1 0.0
